data_7700311
loop_
_publ_author_name
'Lin, Jinqiang'
'Zou, Chao'
'Zhang, Xiaobao'
'Gao, Qin'
'Suo, Sa'
'Zhuo, Qihang'
'Chang, Xiaoyong'
'Xie, Mo'
'Lu, Wei'

_publ_section_title
;
 Highly phosphorescent organopalladium(ii) complexes with
 metal-metal-to-ligand charge-transfer excited states in fluid solutions.
;
_journal_issue 28
_journal_name_full 'Dalton transactions (Cambridge, England : 2003)'
_journal_page_first 10417
_journal_page_last 10421
_journal_paper_doi 10.1039/c9dt02525a
_journal_volume 48
_journal_year 2019
_chemical_formula_moiety 'C66 H62 N4 Pd2'
_chemical_formula_sum 'C66 H62 N4 Pd2'
_chemical_formula_weight 1123.99
_space_group_crystal_system triclinic
_space_group_IT_number 2
_space_group_name_Hall '-P 1'
_space_group_name_H-M_alt 'P -1'
_symmetry_space_group_name_Hall '-P 1'
_symmetry_space_group_name_H-M 'P -1'
_atom_sites_solution_hydrogens geom
_atom_sites_solution_primary dual
_audit_creation_date 2018-12-19
_audit_creation_method
;
Olex2 1.2
(compiled 2018.05.29 svn.r3508 for OlexSys, GUI svn.r5506)
;
_audit_update_record
;
2019-05-16 deposited with the CCDC.    2019-06-19 downloaded from the CCDC.
;
_cell_angle_alpha 118.321(2)
_cell_angle_beta 102.924(2)
_cell_angle_gamma 105.600(2)
_cell_formula_units_Z 2
_cell_length_a 14.9357(9)
_cell_length_b 15.1568(9)
_cell_length_c 15.5763(9)
_cell_measurement_reflns_used 9617
_cell_measurement_temperature 100(2)
_cell_measurement_theta_max 27.58
_cell_measurement_theta_min 2.59
_cell_volume 2721.1(3)
_computing_cell_refinement 'SAINT V8.38A (?, 2016)'
_computing_data_reduction 'SAINT V8.38A (?, 2016)'
_computing_molecular_graphics 'Olex2 (Dolomanov et al., 2009)'
_computing_publication_material 'Olex2 (Dolomanov et al., 2009)'
_computing_structure_refinement 'XL (Sheldrick, 2008)'
_computing_structure_solution 'ShelXT (Sheldrick, 2015)'
_diffrn_ambient_temperature 100.01
_diffrn_detector 'Bruker PHOTO 100 area detector'
_diffrn_detector_area_resol_mean 7.9
_diffrn_detector_type 'CCD area detector'
_diffrn_measured_fraction_theta_full 0.997
_diffrn_measured_fraction_theta_max 0.993
_diffrn_measurement_device 'three-circle diffractometer'
_diffrn_measurement_device_type 'Bruker PHOTO 100 area detector'
_diffrn_measurement_method '\w and \f scans'
_diffrn_radiation_monochromator 'mirror optics'
_diffrn_radiation_probe x-ray
_diffrn_radiation_type MoK\a
_diffrn_radiation_wavelength 0.71073
_diffrn_reflns_av_R_equivalents 0.1049
_diffrn_reflns_av_unetI/netI 0.0971
_diffrn_reflns_Laue_measured_fraction_full 0.997
_diffrn_reflns_Laue_measured_fraction_max 0.993
_diffrn_reflns_limit_h_max 19
_diffrn_reflns_limit_h_min -19
_diffrn_reflns_limit_k_max 19
_diffrn_reflns_limit_k_min -18
_diffrn_reflns_limit_l_max 20
_diffrn_reflns_limit_l_min -20
_diffrn_reflns_number 46175
_diffrn_reflns_point_group_measured_fraction_full 0.997
_diffrn_reflns_point_group_measured_fraction_max 0.993
_diffrn_reflns_theta_full 25.242
_diffrn_reflns_theta_max 27.663
_diffrn_reflns_theta_min 2.146
_diffrn_source 'microfocus sealed X-ray tube'
_diffrn_source_type 'Incoatec I\ms'
_diffrn_standards_number 0
_exptl_absorpt_coefficient_mu 0.705
_exptl_absorpt_correction_T_max 0.0644
_exptl_absorpt_correction_T_min 0.0236
_exptl_absorpt_correction_type multi-scan
_exptl_absorpt_process_details
'SADABS-2016/2 (Bruker,2016/2) was used for absorption correction. wR2(int) was 0.1698 before and 0.1062 after correction. The Ratio of minimum to maximum transmission is 0.3665. The \l/2 correction factor is Not present.'
_exptl_crystal_colour orange
_exptl_crystal_colour_primary orange
_exptl_crystal_density_diffrn 1.372
_exptl_crystal_description prism
_exptl_crystal_F_000 1156
_exptl_crystal_size_max 0.45
_exptl_crystal_size_mid 0.08
_exptl_crystal_size_min 0.08
_refine_diff_density_max 2.829
_refine_diff_density_min -1.659
_refine_diff_density_rms 0.162
_refine_ls_extinction_method none
_refine_ls_goodness_of_fit_ref 1.063
_refine_ls_hydrogen_treatment constr
_refine_ls_matrix_type full
_refine_ls_number_parameters 661
_refine_ls_number_reflns 12632
_refine_ls_number_restraints 0
_refine_ls_restrained_S_all 1.063
_refine_ls_R_factor_all 0.0935
_refine_ls_R_factor_gt 0.0670
_refine_ls_shift/su_max 0.001
_refine_ls_shift/su_mean 0.000
_refine_ls_structure_factor_coef Fsqd
_refine_ls_weighting_details 'w=1/[\s^2^(Fo^2^)+(0.1010P)^2^] where P=(Fo^2^+2Fc^2^)/3'
_refine_ls_weighting_scheme calc
_refine_ls_wR_factor_gt 0.1687
_refine_ls_wR_factor_ref 0.1829
_reflns_Friedel_coverage 0.000
_reflns_number_gt 9240
_reflns_number_total 12632
_reflns_threshold_expression 'I > 2\s(I)'
_cod_data_source_file c9dt02525a2.cif
_cod_data_source_block cxy0587_0m
_cod_depositor_comments 'Adding full bibliography for 7700308--7700311.cif.'
_cod_database_code 7700311
_shelx_shelxl_version_number 2016/6
_shelx_space_group_comment
;
The symmetry employed for this shelxl refinement is uniquely defined
by the following loop, which should always be used as a source of
symmetry information in preference to the above space-group names.
They are only intended as comments.
;
_olex2_refinement_description
;
1. Fixed Uiso
 At 1.2 times of:
  All C(H) groups
 At 1.5 times of:
  All C(H,H,H) groups
2.a Aromatic/amide H refined with riding coordinates:
 C3(H3), C4(H4), C5(H5), C6(H6), C8(H8), C10(H10), C13(H13), C15(H15),
 C16(H16), C29(H29), C30(H30), C31(H31), C32(H32), C35(H35), C36(H36), C37(H37),
  C38(H38), C43(H43), C45(H45), C48(H48), C49(H49), C50(H50), C51(H51),
 C58(H58), C64(H64), C65(H65)
2.b Idealised Me refined as rotating group:
 C18(H18A,H18B,H18C), C19(H19A,H19B,H19C), C20(H20A,H20B,H20C), C22(H22A,H22B,
 H22C), C23(H23A,H23B,H23C), C24(H24A,H24B,H24C), C54(H54A,H54B,H54C), C55(H55A,
 H55B,H55C), C56(H56A,H56B,H56C), C61(H61A,H61B,H61C), C62(H62A,H62B,H62C),
 C63(H63A,H63B,H63C)
;
_olex2_submission_special_instructions 'No special instructions were received'

loop_
_space_group_symop_operation_xyz
'x, y, z'
'-x, -y, -z'

loop_
_atom_site_label
_atom_site_type_symbol
_atom_site_fract_x
_atom_site_fract_y
_atom_site_fract_z
_atom_site_U_iso_or_equiv
_atom_site_adp_type
_atom_site_occupancy
_atom_site_site_symmetry_order
_atom_site_calc_flag
_atom_site_refinement_flags_posn
Pd1 Pd 0.12521(3) 0.68967(3) 0.70378(3) 0.01863(11) Uani 1 1 d .
Pd2 Pd 0.37643(3) 0.77896(3) 0.84130(3) 0.01950(11) Uani 1 1 d .
N1 N 0.1363(3) 0.6399(3) 0.5650(3) 0.0185(8) Uani 1 1 d .
N2 N 0.1227(3) 0.5313(3) 0.6538(3) 0.0193(8) Uani 1 1 d .
C66 C 0.1952(4) 0.6005(4) 1.0011(4) 0.0242(10) Uani 1 1 d .
N4 N 0.3965(3) 0.8787(3) 0.7920(3) 0.0186(8) Uani 1 1 d .
N5 N 0.3676(3) 0.9189(3) 0.9625(3) 0.0201(8) Uani 1 1 d .
C1 C 0.1473(3) 0.7099(4) 0.5356(4) 0.0201(9) Uani 1 1 d .
C2 C 0.1518(3) 0.8175(4) 0.6162(4) 0.0203(9) Uani 1 1 d .
C3 C 0.1718(4) 0.9074(4) 0.6078(4) 0.0254(10) Uani 1 1 d .
H3 H 0.181343 0.900676 0.547017 0.030 Uiso 1 1 calc R
C4 C 0.1780(4) 1.0073(4) 0.6880(4) 0.0274(11) Uani 1 1 d .
H4 H 0.192112 1.069036 0.682679 0.033 Uiso 1 1 calc R
C5 C 0.1631(4) 1.0152(4) 0.7757(4) 0.0263(11) Uani 1 1 d .
H5 H 0.165945 1.082618 0.830051 0.032 Uiso 1 1 calc R
C6 C 0.1441(3) 0.9259(4) 0.7851(4) 0.0252(10) Uani 1 1 d .
H6 H 0.134842 0.934025 0.846394 0.030 Uiso 1 1 calc R
C7 C 0.1381(3) 0.8239(4) 0.7063(4) 0.0203(9) Uani 1 1 d .
C8 C 0.1555(3) 0.6778(4) 0.4383(4) 0.0210(9) Uani 1 1 d .
H8 H 0.162969 0.727145 0.416370 0.025 Uiso 1 1 calc R
C9 C 0.1527(3) 0.5728(4) 0.3731(3) 0.0197(9) Uani 1 1 d .
C10 C 0.1388(3) 0.5021(4) 0.4071(4) 0.0200(9) Uani 1 1 d .
H10 H 0.133973 0.429555 0.363809 0.024 Uiso 1 1 calc R
C11 C 0.1320(3) 0.5380(4) 0.5042(4) 0.0195(9) Uani 1 1 d .
C12 C 0.1256(3) 0.4764(4) 0.5559(4) 0.0220(10) Uani 1 1 d .
C13 C 0.1312(3) 0.3751(4) 0.5131(4) 0.0199(9) Uani 1 1 d .
H13 H 0.129550 0.336845 0.443208 0.024 Uiso 1 1 calc R
C14 C 0.1391(3) 0.3294(4) 0.5719(4) 0.0228(10) Uani 1 1 d .
C15 C 0.1363(3) 0.3865(4) 0.6717(4) 0.0245(10) Uani 1 1 d .
H15 H 0.140113 0.357392 0.713902 0.029 Uiso 1 1 calc R
C16 C 0.1281(4) 0.4859(4) 0.7094(4) 0.0238(10) Uani 1 1 d .
H16 H 0.126204 0.523510 0.777652 0.029 Uiso 1 1 calc R
C17 C 0.1582(4) 0.2251(4) 0.5340(4) 0.0267(11) Uani 1 1 d .
C18 C 0.0877(4) 0.1441(5) 0.5495(5) 0.0458(15) Uani 1 1 d .
H18A H 0.016319 0.124410 0.510804 0.069 Uiso 1 1 calc GR
H18B H 0.103660 0.179835 0.626019 0.069 Uiso 1 1 calc GR
H18C H 0.098345 0.076456 0.521714 0.069 Uiso 1 1 calc GR
C19 C 0.1377(5) 0.1634(5) 0.4159(4) 0.0484(17) Uani 1 1 d .
H19A H 0.068615 0.147018 0.373862 0.073 Uiso 1 1 calc GR
H19B H 0.143591 0.093528 0.392445 0.073 Uiso 1 1 calc GR
H19C H 0.187587 0.209866 0.405424 0.073 Uiso 1 1 calc GR
C20 C 0.2686(4) 0.2607(4) 0.6010(4) 0.0363(13) Uani 1 1 d .
H20A H 0.280486 0.194491 0.581071 0.054 Uiso 1 1 calc GR
H20B H 0.281916 0.302502 0.677086 0.054 Uiso 1 1 calc GR
H20C H 0.314336 0.307981 0.587876 0.054 Uiso 1 1 calc GR
C21 C 0.1636(4) 0.5404(4) 0.2679(4) 0.0222(10) Uani 1 1 d .
C22 C 0.1728(4) 0.4297(4) 0.2162(4) 0.0272(11) Uani 1 1 d .
H22A H 0.228467 0.434823 0.268293 0.041 Uiso 1 1 calc GR
H22B H 0.187165 0.414879 0.153531 0.041 Uiso 1 1 calc GR
H22C H 0.108533 0.368977 0.193805 0.041 Uiso 1 1 calc GR
C23 C 0.2599(4) 0.6312(4) 0.2892(4) 0.0311(11) Uani 1 1 d .
H23A H 0.256072 0.702700 0.323392 0.047 Uiso 1 1 calc GR
H23B H 0.264634 0.611467 0.221162 0.047 Uiso 1 1 calc GR
H23C H 0.320416 0.637384 0.336505 0.047 Uiso 1 1 calc GR
C24 C 0.0688(4) 0.5269(4) 0.1903(4) 0.0241(10) Uani 1 1 d .
H24A H 0.008958 0.462239 0.169198 0.036 Uiso 1 1 calc GR
H24B H 0.078864 0.515784 0.126427 0.036 Uiso 1 1 calc GR
H24C H 0.058106 0.594077 0.225529 0.036 Uiso 1 1 calc GR
C25 C 0.1091(4) 0.7392(4) 0.8382(4) 0.0224(10) Uani 1 1 d .
C26 C 0.0994(4) 0.7632(4) 0.9209(4) 0.0226(10) Uani 1 1 d .
C27 C 0.0900(3) 0.7928(4) 1.0195(3) 0.0201(9) Uani 1 1 d .
C28 C 0.1215(4) 0.7475(4) 1.0755(4) 0.0226(10) Uani 1 1 d .
C29 C 0.1118(4) 0.7791(4) 1.1718(4) 0.0292(11) Uani 1 1 d .
H29 H 0.133002 0.748873 1.209387 0.035 Uiso 1 1 calc R
C30 C 0.0714(4) 0.8541(4) 1.2129(4) 0.0310(11) Uani 1 1 d .
H30 H 0.065037 0.875008 1.278345 0.037 Uiso 1 1 calc R
C31 C 0.0404(4) 0.8984(4) 1.1590(4) 0.0300(11) Uani 1 1 d .
H31 H 0.012568 0.949792 1.187185 0.036 Uiso 1 1 calc R
C32 C 0.0499(4) 0.8680(4) 1.0640(4) 0.0259(10) Uani 1 1 d .
H32 H 0.028468 0.899347 1.027820 0.031 Uiso 1 1 calc R
C33 C 0.1631(4) 0.6684(4) 1.0345(4) 0.0255(10) Uani 1 1 d .
C34 C 0.2336(4) 0.5185(4) 0.9676(3) 0.0243(10) Uani 1 1 d .
C35 C 0.1899(4) 0.4234(4) 0.9660(4) 0.0297(11) Uani 1 1 d .
H35 H 0.132846 0.412579 0.983653 0.036 Uiso 1 1 calc R
C36 C 0.2279(5) 0.3449(4) 0.9394(4) 0.0365(13) Uani 1 1 d .
H36 H 0.197206 0.280660 0.938461 0.044 Uiso 1 1 calc R
C37 C 0.3118(4) 0.3614(4) 0.9140(4) 0.0363(13) Uani 1 1 d .
H37 H 0.339805 0.309106 0.897868 0.044 Uiso 1 1 calc R
C38 C 0.3545(4) 0.4522(4) 0.9118(4) 0.0293(11) Uani 1 1 d .
H38 H 0.411885 0.461872 0.894402 0.035 Uiso 1 1 calc R
C39 C 0.3151(4) 0.5306(4) 0.9348(4) 0.0249(10) Uani 1 1 d .
C40 C 0.3507(4) 0.6185(4) 0.9194(4) 0.0249(10) Uani 1 1 d .
C41 C 0.3643(4) 0.6807(4) 0.8908(4) 0.0242(10) Uani 1 1 d .
C42 C 0.4050(3) 0.9823(4) 0.8539(4) 0.0209(10) Uani 1 1 d .
C43 C 0.4323(4) 1.0574(4) 0.8268(4) 0.0223(10) Uani 1 1 d .
H43 H 0.438384 1.130484 0.870722 0.027 Uiso 1 1 calc R
C44 C 0.4509(3) 1.0256(4) 0.7348(4) 0.0226(10) Uani 1 1 d .
C45 C 0.4404(4) 0.9172(4) 0.6727(4) 0.0239(10) Uani 1 1 d .
H45 H 0.451524 0.892999 0.609258 0.029 Uiso 1 1 calc R
C46 C 0.4139(3) 0.8442(4) 0.7025(3) 0.0203(9) Uani 1 1 d .
C47 C 0.4039(3) 0.7293(4) 0.6504(4) 0.0212(10) Uani 1 1 d .
C48 C 0.4130(4) 0.6727(4) 0.5538(4) 0.0253(10) Uani 1 1 d .
H48 H 0.424727 0.707603 0.517708 0.030 Uiso 1 1 calc R
C49 C 0.4050(4) 0.5661(4) 0.5106(4) 0.0281(11) Uani 1 1 d .
H49 H 0.412118 0.528122 0.445348 0.034 Uiso 1 1 calc R
C50 C 0.3866(4) 0.5146(4) 0.5621(4) 0.0278(11) Uani 1 1 d .
H50 H 0.379541 0.440604 0.531087 0.033 Uiso 1 1 calc R
C51 C 0.3782(4) 0.5700(4) 0.6591(4) 0.0267(11) Uani 1 1 d .
H51 H 0.366829 0.533892 0.694143 0.032 Uiso 1 1 calc R
C52 C 0.3865(3) 0.6789(4) 0.7058(4) 0.0223(10) Uani 1 1 d .
C53 C 0.4873(4) 1.1062(4) 0.7033(4) 0.0288(11) Uani 1 1 d .
C54 C 0.5959(4) 1.1240(5) 0.7120(5) 0.0426(14) Uani 1 1 d .
H54A H 0.595520 1.052096 0.665215 0.064 Uiso 1 1 calc GR
H54B H 0.641308 1.157934 0.786318 0.064 Uiso 1 1 calc GR
H54C H 0.620268 1.173401 0.690123 0.064 Uiso 1 1 calc GR
C55 C 0.4889(5) 1.2189(4) 0.7764(4) 0.0405(14) Uani 1 1 d .
H55A H 0.513696 1.268063 0.754417 0.061 Uiso 1 1 calc GR
H55B H 0.534418 1.252636 0.850645 0.061 Uiso 1 1 calc GR
H55C H 0.419748 1.208298 0.771140 0.061 Uiso 1 1 calc GR
C56 C 0.4158(4) 1.0548(4) 0.5876(4) 0.0337(12) Uani 1 1 d .
H56A H 0.416377 0.983952 0.539376 0.051 Uiso 1 1 calc GR
H56B H 0.439112 1.106028 0.567263 0.051 Uiso 1 1 calc GR
H56C H 0.346208 1.041703 0.582167 0.051 Uiso 1 1 calc GR
C57 C 0.3802(3) 1.0012(4) 0.9466(3) 0.0200(9) Uani 1 1 d .
C58 C 0.3662(3) 1.0942(4) 1.0090(4) 0.0213(10) Uani 1 1 d .
H58 H 0.378398 1.151504 0.997236 0.026 Uiso 1 1 calc R
C59 C 0.3339(3) 1.1032(4) 1.0892(3) 0.0224(10) Uani 1 1 d .
C60 C 0.3025(4) 1.1974(4) 1.1483(4) 0.0242(10) Uani 1 1 d .
C61 C 0.1882(4) 1.1509(4) 1.0862(4) 0.0332(12) Uani 1 1 d .
H61A H 0.152119 1.084996 1.084026 0.050 Uiso 1 1 calc GR
H61B H 0.173972 1.130241 1.013014 0.050 Uiso 1 1 calc GR
H61C H 0.164993 1.207675 1.121662 0.050 Uiso 1 1 calc GR
C62 C 0.3591(4) 1.2997(4) 1.1500(4) 0.0348(13) Uani 1 1 d .
H62A H 0.336783 1.280467 1.076677 0.052 Uiso 1 1 calc GR
H62B H 0.432803 1.323140 1.180484 0.052 Uiso 1 1 calc GR
H62C H 0.343647 1.360772 1.193761 0.052 Uiso 1 1 calc GR
C63 C 0.3259(5) 1.2335(5) 1.2634(4) 0.0395(14) Uani 1 1 d .
H63A H 0.305324 1.292898 1.298490 0.059 Uiso 1 1 calc GR
H63B H 0.399280 1.261009 1.302325 0.059 Uiso 1 1 calc GR
H63C H 0.288024 1.169726 1.263488 0.059 Uiso 1 1 calc GR
C64 C 0.3227(3) 1.0191(4) 1.1050(4) 0.0242(10) Uani 1 1 d .
H64 H 0.302424 1.022555 1.159699 0.029 Uiso 1 1 calc R
C65 C 0.3406(3) 0.9302(4) 1.0423(4) 0.0239(10) Uani 1 1 d .
H65 H 0.333573 0.874710 1.056300 0.029 Uiso 1 1 calc R

loop_
_atom_site_aniso_label
_atom_site_aniso_U_11
_atom_site_aniso_U_22
_atom_site_aniso_U_33
_atom_site_aniso_U_23
_atom_site_aniso_U_13
_atom_site_aniso_U_12
Pd1 0.0210(2) 0.01441(19) 0.0202(2) 0.00932(15) 0.01011(15) 0.00711(15)
Pd2 0.0202(2) 0.01419(19) 0.0250(2) 0.01155(16) 0.01080(15) 0.00671(15)
N1 0.0187(19) 0.0134(19) 0.0192(19) 0.0074(16) 0.0076(15) 0.0056(15)
N2 0.021(2) 0.0160(19) 0.022(2) 0.0119(16) 0.0108(16) 0.0062(16)
C66 0.035(3) 0.019(2) 0.018(2) 0.0105(19) 0.011(2) 0.011(2)
N4 0.0168(19) 0.0126(18) 0.025(2) 0.0116(16) 0.0068(15) 0.0041(15)
N5 0.0186(19) 0.019(2) 0.022(2) 0.0120(16) 0.0091(16) 0.0058(16)
C1 0.018(2) 0.016(2) 0.025(2) 0.0128(19) 0.0074(18) 0.0046(18)
C2 0.019(2) 0.019(2) 0.023(2) 0.0115(19) 0.0099(18) 0.0086(19)
C3 0.031(3) 0.019(2) 0.029(3) 0.015(2) 0.013(2) 0.011(2)
C4 0.034(3) 0.015(2) 0.033(3) 0.014(2) 0.011(2) 0.012(2)
C5 0.025(3) 0.018(2) 0.030(3) 0.009(2) 0.011(2) 0.013(2)
C6 0.019(2) 0.023(2) 0.025(2) 0.009(2) 0.0073(19) 0.008(2)
C7 0.014(2) 0.016(2) 0.025(2) 0.0085(19) 0.0066(18) 0.0052(17)
C8 0.019(2) 0.016(2) 0.026(2) 0.0125(19) 0.0087(19) 0.0053(18)
C9 0.016(2) 0.018(2) 0.020(2) 0.0113(19) 0.0046(18) 0.0026(18)
C10 0.016(2) 0.017(2) 0.024(2) 0.0106(19) 0.0082(18) 0.0080(18)
C11 0.018(2) 0.014(2) 0.024(2) 0.0122(19) 0.0077(18) 0.0030(18)
C12 0.017(2) 0.022(2) 0.027(2) 0.015(2) 0.0094(19) 0.0060(19)
C13 0.020(2) 0.016(2) 0.021(2) 0.0091(18) 0.0090(18) 0.0061(18)
C14 0.019(2) 0.016(2) 0.024(2) 0.0100(19) 0.0040(19) 0.0025(18)
C15 0.023(2) 0.023(2) 0.032(3) 0.021(2) 0.010(2) 0.008(2)
C16 0.024(2) 0.027(3) 0.026(2) 0.018(2) 0.014(2) 0.011(2)
C17 0.034(3) 0.016(2) 0.029(3) 0.014(2) 0.008(2) 0.010(2)
C18 0.042(3) 0.027(3) 0.066(4) 0.033(3) 0.011(3) 0.008(3)
C19 0.084(5) 0.024(3) 0.030(3) 0.011(2) 0.010(3) 0.033(3)
C20 0.033(3) 0.029(3) 0.044(3) 0.020(3) 0.012(2) 0.014(2)
C21 0.024(2) 0.019(2) 0.024(2) 0.012(2) 0.0124(19) 0.0097(19)
C22 0.036(3) 0.025(3) 0.029(3) 0.017(2) 0.019(2) 0.016(2)
C23 0.027(3) 0.032(3) 0.034(3) 0.020(2) 0.017(2) 0.008(2)
C24 0.029(3) 0.023(2) 0.025(2) 0.015(2) 0.014(2) 0.011(2)
C25 0.022(2) 0.016(2) 0.027(3) 0.013(2) 0.0080(19) 0.0076(19)
C26 0.027(3) 0.019(2) 0.019(2) 0.0100(19) 0.0087(19) 0.008(2)
C27 0.020(2) 0.014(2) 0.019(2) 0.0060(18) 0.0086(18) 0.0038(18)
C28 0.026(2) 0.016(2) 0.023(2) 0.0090(19) 0.0118(19) 0.0059(19)
C29 0.037(3) 0.020(2) 0.026(3) 0.011(2) 0.014(2) 0.009(2)
C30 0.040(3) 0.025(3) 0.029(3) 0.013(2) 0.022(2) 0.014(2)
C31 0.031(3) 0.020(2) 0.033(3) 0.009(2) 0.018(2) 0.011(2)
C32 0.031(3) 0.018(2) 0.024(2) 0.011(2) 0.010(2) 0.008(2)
C33 0.033(3) 0.020(2) 0.020(2) 0.012(2) 0.009(2) 0.007(2)
C34 0.032(3) 0.023(2) 0.019(2) 0.013(2) 0.008(2) 0.012(2)
C35 0.046(3) 0.020(3) 0.028(3) 0.014(2) 0.022(2) 0.017(2)
C36 0.062(4) 0.023(3) 0.044(3) 0.025(2) 0.031(3) 0.024(3)
C37 0.058(4) 0.028(3) 0.044(3) 0.024(3) 0.032(3) 0.029(3)
C38 0.038(3) 0.031(3) 0.028(3) 0.018(2) 0.016(2) 0.021(2)
C39 0.030(3) 0.019(2) 0.025(2) 0.012(2) 0.010(2) 0.010(2)
C40 0.024(2) 0.015(2) 0.030(3) 0.011(2) 0.009(2) 0.0071(19)
C41 0.024(2) 0.014(2) 0.033(3) 0.012(2) 0.013(2) 0.0084(19)
C42 0.019(2) 0.014(2) 0.020(2) 0.0047(18) 0.0060(18) 0.0045(18)
C43 0.028(3) 0.015(2) 0.026(2) 0.0119(19) 0.013(2) 0.0103(19)
C44 0.021(2) 0.019(2) 0.025(2) 0.013(2) 0.0099(19) 0.0058(19)
C45 0.025(2) 0.023(2) 0.023(2) 0.012(2) 0.0113(19) 0.009(2)
C46 0.016(2) 0.019(2) 0.019(2) 0.0068(18) 0.0062(17) 0.0054(18)
C47 0.020(2) 0.013(2) 0.025(2) 0.0093(19) 0.0084(19) 0.0040(18)
C48 0.024(2) 0.020(2) 0.024(2) 0.010(2) 0.008(2) 0.006(2)
C49 0.022(3) 0.024(3) 0.024(2) 0.006(2) 0.009(2) 0.009(2)
C50 0.026(3) 0.014(2) 0.037(3) 0.011(2) 0.013(2) 0.009(2)
C51 0.021(2) 0.020(2) 0.033(3) 0.013(2) 0.010(2) 0.009(2)
C52 0.016(2) 0.020(2) 0.026(2) 0.012(2) 0.0073(19) 0.0056(19)
C53 0.036(3) 0.022(3) 0.027(3) 0.014(2) 0.015(2) 0.007(2)
C54 0.034(3) 0.041(3) 0.049(4) 0.029(3) 0.018(3) 0.005(3)
C55 0.063(4) 0.023(3) 0.041(3) 0.023(3) 0.026(3) 0.015(3)
C56 0.047(3) 0.032(3) 0.032(3) 0.023(2) 0.021(2) 0.018(3)
C57 0.014(2) 0.020(2) 0.019(2) 0.0097(19) 0.0039(17) 0.0030(17)
C58 0.023(2) 0.013(2) 0.026(2) 0.0123(19) 0.0066(19) 0.0069(18)
C59 0.017(2) 0.017(2) 0.021(2) 0.0050(19) 0.0059(18) 0.0042(18)
C60 0.024(2) 0.020(2) 0.025(2) 0.009(2) 0.012(2) 0.010(2)
C61 0.025(3) 0.026(3) 0.040(3) 0.012(2) 0.013(2) 0.013(2)
C62 0.031(3) 0.018(3) 0.045(3) 0.012(2) 0.014(2) 0.009(2)
C63 0.051(4) 0.040(3) 0.028(3) 0.016(3) 0.020(3) 0.026(3)
C64 0.023(2) 0.028(3) 0.024(2) 0.015(2) 0.013(2) 0.013(2)
C65 0.022(2) 0.024(3) 0.027(3) 0.017(2) 0.010(2) 0.006(2)

loop_
_atom_type_symbol
_atom_type_description
_atom_type_scat_dispersion_real
_atom_type_scat_dispersion_imag
_atom_type_scat_source
C C 0.0033 0.0016 'International Tables Vol C Tables 4.2.6.8 and 6.1.1.4'
H H 0.0000 0.0000 'International Tables Vol C Tables 4.2.6.8 and 6.1.1.4'
N N 0.0061 0.0033 'International Tables Vol C Tables 4.2.6.8 and 6.1.1.4'
Pd Pd -0.9988 1.0072 'International Tables Vol C Tables 4.2.6.8 and 6.1.1.4'

loop_
_geom_angle_atom_site_label_1
_geom_angle_atom_site_label_2
_geom_angle_atom_site_label_3
_geom_angle
N1 Pd1 N2 78.31(14)
C7 Pd1 N1 81.91(17)
C7 Pd1 N2 160.05(17)
C25 Pd1 N1 177.62(17)
C25 Pd1 N2 102.93(16)
C25 Pd1 C7 96.93(18)
N4 Pd2 N5 78.12(15)
N4 Pd2 C52 81.80(17)
C41 Pd2 N4 176.72(17)
C41 Pd2 N5 103.46(17)
C41 Pd2 C52 96.70(19)
C52 Pd2 N5 159.81(17)
C1 N1 Pd1 117.6(3)
C1 N1 C11 122.4(4)
C11 N1 Pd1 120.0(3)
C12 N2 Pd1 113.3(3)
C16 N2 Pd1 128.4(3)
C16 N2 C12 118.0(4)
C33 C66 C34 175.7(5)
C42 N4 Pd2 119.9(3)
C42 N4 C46 121.9(4)
C46 N4 Pd2 117.7(3)
C57 N5 Pd2 113.1(3)
C65 N5 Pd2 129.1(3)
C65 N5 C57 117.3(4)
N1 C1 C2 112.7(4)
N1 C1 C8 119.3(4)
C8 C1 C2 128.0(4)
C3 C2 C1 123.2(4)
C3 C2 C7 121.9(4)
C7 C2 C1 114.8(4)
C2 C3 H3 119.9
C2 C3 C4 120.3(5)
C4 C3 H3 119.9
C3 C4 H4 120.5
C5 C4 C3 119.0(4)
C5 C4 H4 120.5
C4 C5 H5 119.5
C4 C5 C6 120.9(4)
C6 C5 H5 119.5
C5 C6 H6 119.1
C5 C6 C7 121.8(5)
C7 C6 H6 119.1
C2 C7 Pd1 112.9(3)
C6 C7 Pd1 130.9(4)
C6 C7 C2 116.0(4)
C1 C8 H8 119.9
C1 C8 C9 120.1(4)
C9 C8 H8 119.9
C8 C9 C21 119.2(4)
C10 C9 C8 117.9(4)
C10 C9 C21 122.9(4)
C9 C10 H10 120.1
C11 C10 C9 119.7(4)
C11 C10 H10 120.1
N1 C11 C10 120.5(4)
N1 C11 C12 113.1(4)
C10 C11 C12 126.3(4)
N2 C12 C11 115.1(4)
N2 C12 C13 121.6(4)
C13 C12 C11 123.0(4)
C12 C13 H13 119.8
C14 C13 C12 120.3(4)
C14 C13 H13 119.8
C13 C14 C15 117.3(4)
C13 C14 C17 122.3(4)
C15 C14 C17 120.2(4)
C14 C15 H15 120.0
C16 C15 C14 119.9(4)
C16 C15 H15 120.0
N2 C16 C15 122.8(4)
N2 C16 H16 118.6
C15 C16 H16 118.6
C14 C17 C18 110.5(4)
C19 C17 C14 111.4(4)
C19 C17 C18 107.9(5)
C19 C17 C20 109.8(5)
C20 C17 C14 108.6(4)
C20 C17 C18 108.5(4)
C17 C18 H18A 109.5
C17 C18 H18B 109.5
C17 C18 H18C 109.5
H18A C18 H18B 109.5
H18A C18 H18C 109.5
H18B C18 H18C 109.5
C17 C19 H19A 109.5
C17 C19 H19B 109.5
C17 C19 H19C 109.5
H19A C19 H19B 109.5
H19A C19 H19C 109.5
H19B C19 H19C 109.5
C17 C20 H20A 109.5
C17 C20 H20B 109.5
C17 C20 H20C 109.5
H20A C20 H20B 109.5
H20A C20 H20C 109.5
H20B C20 H20C 109.5
C9 C21 C22 111.0(4)
C9 C21 C23 110.0(4)
C23 C21 C22 108.3(4)
C24 C21 C9 108.8(4)
C24 C21 C22 108.9(4)
C24 C21 C23 109.8(4)
C21 C22 H22A 109.5
C21 C22 H22B 109.5
C21 C22 H22C 109.5
H22A C22 H22B 109.5
H22A C22 H22C 109.5
H22B C22 H22C 109.5
C21 C23 H23A 109.5
C21 C23 H23B 109.5
C21 C23 H23C 109.5
H23A C23 H23B 109.5
H23A C23 H23C 109.5
H23B C23 H23C 109.5
C21 C24 H24A 109.5
C21 C24 H24B 109.5
C21 C24 H24C 109.5
H24A C24 H24B 109.5
H24A C24 H24C 109.5
H24B C24 H24C 109.5
C26 C25 Pd1 175.3(4)
C25 C26 C27 178.9(6)
C28 C27 C26 121.5(4)
C32 C27 C26 120.9(4)
C32 C27 C28 117.6(4)
C27 C28 C33 121.1(4)
C29 C28 C27 119.8(4)
C29 C28 C33 119.1(4)
C28 C29 H29 119.7
C30 C29 C28 120.5(5)
C30 C29 H29 119.7
C29 C30 H30 119.9
C31 C30 C29 120.2(5)
C31 C30 H30 119.9
C30 C31 H31 120.1
C30 C31 C32 119.7(5)
C32 C31 H31 120.1
C27 C32 H32 118.9
C31 C32 C27 122.2(5)
C31 C32 H32 118.9
C66 C33 C28 177.7(5)
C35 C34 C66 119.7(4)
C35 C34 C39 118.7(4)
C39 C34 C66 121.6(4)
C34 C35 H35 119.2
C36 C35 C34 121.6(5)
C36 C35 H35 119.2
C35 C36 H36 120.5
C35 C36 C37 119.0(5)
C37 C36 H36 120.5
C36 C37 H37 119.6
C38 C37 C36 120.8(5)
C38 C37 H37 119.6
C37 C38 H38 119.5
C37 C38 C39 121.1(5)
C39 C38 H38 119.5
C34 C39 C40 119.8(4)
C38 C39 C34 118.5(4)
C38 C39 C40 121.6(4)
C41 C40 C39 168.5(5)
C40 C41 Pd2 176.1(4)
N4 C42 C43 120.2(4)
N4 C42 C57 112.7(4)
C43 C42 C57 127.1(4)
C42 C43 H43 120.0
C42 C43 C44 120.1(4)
C44 C43 H43 120.0
C43 C44 C53 122.9(4)
C45 C44 C43 117.7(4)
C45 C44 C53 119.3(4)
C44 C45 H45 119.5
C46 C45 C44 120.9(4)
C46 C45 H45 119.5
N4 C46 C45 119.3(4)
N4 C46 C47 112.1(4)
C45 C46 C47 128.7(4)
C48 C47 C46 123.0(4)
C48 C47 C52 121.0(4)
C52 C47 C46 115.9(4)
C47 C48 H48 120.0
C49 C48 C47 120.0(5)
C49 C48 H48 120.0
C48 C49 H49 119.9
C50 C49 C48 120.1(4)
C50 C49 H49 119.9
C49 C50 H50 119.7
C49 C50 C51 120.7(4)
C51 C50 H50 119.7
C50 C51 H51 119.6
C50 C51 C52 120.8(5)
C52 C51 H51 119.6
C47 C52 Pd2 112.2(3)
C51 C52 Pd2 130.4(4)
C51 C52 C47 117.3(4)
C54 C53 C44 107.8(4)
C54 C53 C56 110.0(4)
C55 C53 C44 112.1(4)
C55 C53 C54 108.9(4)
C55 C53 C56 108.7(4)
C56 C53 C44 109.4(4)
C53 C54 H54A 109.5
C53 C54 H54B 109.5
C53 C54 H54C 109.5
H54A C54 H54B 109.5
H54A C54 H54C 109.5
H54B C54 H54C 109.5
C53 C55 H55A 109.5
C53 C55 H55B 109.5
C53 C55 H55C 109.5
H55A C55 H55B 109.5
H55A C55 H55C 109.5
H55B C55 H55C 109.5
C53 C56 H56A 109.5
C53 C56 H56B 109.5
C53 C56 H56C 109.5
H56A C56 H56B 109.5
H56A C56 H56C 109.5
H56B C56 H56C 109.5
N5 C57 C42 115.3(4)
N5 C57 C58 122.6(4)
C58 C57 C42 122.0(4)
C57 C58 H58 120.1
C57 C58 C59 119.8(4)
C59 C58 H58 120.1
C58 C59 C60 120.4(4)
C64 C59 C58 116.6(4)
C64 C59 C60 122.8(4)
C61 C60 C59 106.8(4)
C61 C60 C62 109.3(4)
C61 C60 C63 109.9(4)
C62 C60 C59 110.8(4)
C63 C60 C59 111.4(4)
C63 C60 C62 108.6(4)
C60 C61 H61A 109.5
C60 C61 H61B 109.5
C60 C61 H61C 109.5
H61A C61 H61B 109.5
H61A C61 H61C 109.5
H61B C61 H61C 109.5
C60 C62 H62A 109.5
C60 C62 H62B 109.5
C60 C62 H62C 109.5
H62A C62 H62B 109.5
H62A C62 H62C 109.5
H62B C62 H62C 109.5
C60 C63 H63A 109.5
C60 C63 H63B 109.5
C60 C63 H63C 109.5
H63A C63 H63B 109.5
H63A C63 H63C 109.5
H63B C63 H63C 109.5
C59 C64 H64 119.5
C65 C64 C59 120.9(4)
C65 C64 H64 119.5
N5 C65 C64 122.7(5)
N5 C65 H65 118.7
C64 C65 H65 118.7

loop_
_geom_bond_atom_site_label_1
_geom_bond_atom_site_label_2
_geom_bond_distance
Pd1 N1 1.988(4)
Pd1 N2 2.130(4)
Pd1 C7 1.971(5)
Pd1 C25 1.958(5)
Pd2 N4 1.981(4)
Pd2 N5 2.131(4)
Pd2 C41 1.962(5)
Pd2 C52 2.001(5)
N1 C1 1.327(6)
N1 C11 1.348(6)
N2 C12 1.365(6)
N2 C16 1.339(6)
C66 C33 1.195(6)
C66 C34 1.432(6)
N4 C42 1.348(5)
N4 C46 1.351(6)
N5 C57 1.357(6)
N5 C65 1.341(6)
C1 C2 1.483(6)
C1 C8 1.402(6)
C2 C3 1.391(7)
C2 C7 1.425(6)
C3 H3 0.9500
C3 C4 1.393(6)
C4 H4 0.9500
C4 C5 1.387(7)
C5 H5 0.9500
C5 C6 1.391(7)
C6 H6 0.9500
C6 C7 1.408(6)
C8 H8 0.9500
C8 C9 1.406(6)
C9 C10 1.393(6)
C9 C21 1.534(6)
C10 H10 0.9500
C10 C11 1.381(6)
C11 C12 1.493(6)
C12 C13 1.391(6)
C13 H13 0.9500
C13 C14 1.388(6)
C14 C15 1.393(7)
C14 C17 1.537(6)
C15 H15 0.9500
C15 C16 1.387(6)
C16 H16 0.9500
C17 C18 1.542(7)
C17 C19 1.520(7)
C17 C20 1.522(7)
C18 H18A 0.9800
C18 H18B 0.9800
C18 H18C 0.9800
C19 H19A 0.9800
C19 H19B 0.9800
C19 H19C 0.9800
C20 H20A 0.9800
C20 H20B 0.9800
C20 H20C 0.9800
C21 C22 1.541(6)
C21 C23 1.537(6)
C21 C24 1.533(6)
C22 H22A 0.9800
C22 H22B 0.9800
C22 H22C 0.9800
C23 H23A 0.9800
C23 H23B 0.9800
C23 H23C 0.9800
C24 H24A 0.9800
C24 H24B 0.9800
C24 H24C 0.9800
C25 C26 1.217(6)
C26 C27 1.434(6)
C27 C28 1.418(6)
C27 C32 1.393(6)
C28 C29 1.398(6)
C28 C33 1.443(6)
C29 H29 0.9500
C29 C30 1.384(7)
C30 H30 0.9500
C30 C31 1.378(7)
C31 H31 0.9500
C31 C32 1.380(7)
C32 H32 0.9500
C34 C35 1.398(7)
C34 C39 1.423(7)
C35 H35 0.9500
C35 C36 1.382(7)
C36 H36 0.9500
C36 C37 1.392(8)
C37 H37 0.9500
C37 C38 1.372(7)
C38 H38 0.9500
C38 C39 1.398(6)
C39 C40 1.447(7)
C40 C41 1.211(7)
C42 C43 1.386(6)
C42 C57 1.485(6)
C43 H43 0.9500
C43 C44 1.399(6)
C44 C45 1.394(6)
C44 C53 1.536(6)
C45 H45 0.9500
C45 C46 1.389(6)
C46 C47 1.478(6)
C47 C48 1.396(6)
C47 C52 1.418(6)
C48 H48 0.9500
C48 C49 1.381(7)
C49 H49 0.9500
C49 C50 1.380(7)
C50 H50 0.9500
C50 C51 1.393(7)
C51 H51 0.9500
C51 C52 1.407(6)
C53 C54 1.534(7)
C53 C55 1.529(7)
C53 C56 1.535(7)
C54 H54A 0.9800
C54 H54B 0.9800
C54 H54C 0.9800
C55 H55A 0.9800
C55 H55B 0.9800
C55 H55C 0.9800
C56 H56A 0.9800
C56 H56B 0.9800
C56 H56C 0.9800
C57 C58 1.387(6)
C58 H58 0.9500
C58 C59 1.399(6)
C59 C60 1.553(6)
C59 C64 1.384(7)
C60 C61 1.520(7)
C60 C62 1.539(7)
C60 C63 1.524(7)
C61 H61A 0.9800
C61 H61B 0.9800
C61 H61C 0.9800
C62 H62A 0.9800
C62 H62B 0.9800
C62 H62C 0.9800
C63 H63A 0.9800
C63 H63B 0.9800
C63 H63C 0.9800
C64 H64 0.9500
C64 C65 1.379(6)
C65 H65 0.9500

loop_
_geom_torsion_atom_site_label_1
_geom_torsion_atom_site_label_2
_geom_torsion_atom_site_label_3
_geom_torsion_atom_site_label_4
_geom_torsion
Pd1 N1 C1 C2 1.4(5)
Pd1 N1 C1 C8 179.9(3)
Pd1 N1 C11 C10 179.5(3)
Pd1 N1 C11 C12 -3.8(5)
Pd1 N2 C12 C11 1.2(5)
Pd1 N2 C12 C13 175.8(3)
Pd1 N2 C16 C15 -173.1(3)
Pd2 N4 C42 C43 171.6(3)
Pd2 N4 C42 C57 -9.7(5)
Pd2 N4 C46 C45 -172.3(3)
Pd2 N4 C46 C47 5.9(5)
Pd2 N5 C57 C42 -4.2(5)
Pd2 N5 C57 C58 172.7(3)
Pd2 N5 C65 C64 -169.5(3)
N1 C1 C2 C3 174.3(4)
N1 C1 C2 C7 -3.3(6)
N1 C1 C8 C9 -0.3(7)
N1 C11 C12 N2 1.5(6)
N1 C11 C12 C13 -173.0(4)
N2 C12 C13 C14 -3.2(7)
C66 C34 C35 C36 -176.7(5)
C66 C34 C39 C38 174.7(4)
C66 C34 C39 C40 -9.3(7)
N4 C42 C43 C44 0.2(7)
N4 C42 C57 N5 8.8(6)
N4 C42 C57 C58 -168.1(4)
N4 C46 C47 C48 176.6(4)
N4 C46 C47 C52 -4.7(6)
N5 C57 C58 C59 -2.5(7)
C1 N1 C11 C10 -0.1(7)
C1 N1 C11 C12 176.7(4)
C1 C2 C3 C4 -178.1(4)
C1 C2 C7 Pd1 3.7(5)
C1 C2 C7 C6 178.8(4)
C1 C8 C9 C10 1.7(6)
C1 C8 C9 C21 -179.0(4)
C2 C1 C8 C9 177.9(4)
C2 C3 C4 C5 -0.5(7)
C3 C2 C7 Pd1 -174.0(4)
C3 C2 C7 C6 1.2(7)
C3 C4 C5 C6 1.1(7)
C4 C5 C6 C7 -0.6(7)
C5 C6 C7 Pd1 173.6(4)
C5 C6 C7 C2 -0.5(7)
C7 C2 C3 C4 -0.7(7)
C8 C1 C2 C3 -4.0(7)
C8 C1 C2 C7 178.4(4)
C8 C9 C10 C11 -2.3(6)
C8 C9 C21 C22 172.5(4)
C8 C9 C21 C23 52.7(6)
C8 C9 C21 C24 -67.6(5)
C9 C10 C11 N1 1.6(7)
C9 C10 C11 C12 -174.7(4)
C10 C9 C21 C22 -8.3(6)
C10 C9 C21 C23 -128.1(5)
C10 C9 C21 C24 111.6(5)
C10 C11 C12 N2 178.0(4)
C10 C11 C12 C13 3.5(7)
C11 N1 C1 C2 -179.0(4)
C11 N1 C1 C8 -0.5(7)
C11 C12 C13 C14 171.0(4)
C12 N2 C16 C15 -0.1(7)
C12 C13 C14 C15 2.9(7)
C12 C13 C14 C17 -172.7(4)
C13 C14 C15 C16 -1.3(7)
C13 C14 C17 C18 -135.7(5)
C13 C14 C17 C19 -15.7(7)
C13 C14 C17 C20 105.4(5)
C14 C15 C16 N2 -0.1(7)
C15 C14 C17 C18 48.9(6)
C15 C14 C17 C19 168.9(5)
C15 C14 C17 C20 -70.0(6)
C16 N2 C12 C11 -172.9(4)
C16 N2 C12 C13 1.7(6)
C17 C14 C15 C16 174.4(4)
C21 C9 C10 C11 178.4(4)
C26 C27 C28 C29 179.5(4)
C26 C27 C28 C33 -0.9(7)
C26 C27 C32 C31 -179.7(4)
C27 C28 C29 C30 0.1(7)
C28 C27 C32 C31 -0.1(7)
C28 C29 C30 C31 0.0(8)
C29 C30 C31 C32 -0.1(8)
C30 C31 C32 C27 0.2(8)
C32 C27 C28 C29 -0.1(7)
C32 C27 C28 C33 179.5(4)
C33 C28 C29 C30 -179.5(5)
C34 C35 C36 C37 0.2(8)
C34 C39 C40 C41 -71(3)
C35 C34 C39 C38 -5.8(7)
C35 C34 C39 C40 170.2(4)
C35 C36 C37 C38 -2.1(8)
C36 C37 C38 C39 -0.1(8)
C37 C38 C39 C34 4.1(7)
C37 C38 C39 C40 -171.8(5)
C38 C39 C40 C41 105(3)
C39 C34 C35 C36 3.7(7)
C42 N4 C46 C45 -0.5(6)
C42 N4 C46 C47 177.7(4)
C42 C43 C44 C45 0.3(7)
C42 C43 C44 C53 -176.4(4)
C42 C57 C58 C59 174.2(4)
C43 C42 C57 N5 -172.5(4)
C43 C42 C57 C58 10.5(7)
C43 C44 C45 C46 -0.9(7)
C43 C44 C53 C54 113.5(5)
C43 C44 C53 C55 -6.3(7)
C43 C44 C53 C56 -127.0(5)
C44 C45 C46 N4 1.0(7)
C44 C45 C46 C47 -176.9(4)
C45 C44 C53 C54 -63.1(6)
C45 C44 C53 C55 177.0(5)
C45 C44 C53 C56 56.4(6)
C45 C46 C47 C48 -5.4(8)
C45 C46 C47 C52 173.4(4)
C46 N4 C42 C43 -0.1(7)
C46 N4 C42 C57 178.7(4)
C46 C47 C48 C49 178.7(4)
C46 C47 C52 Pd2 1.4(5)
C46 C47 C52 C51 -179.1(4)
C47 C48 C49 C50 0.9(7)
C48 C47 C52 Pd2 -179.8(3)
C48 C47 C52 C51 -0.3(7)
C48 C49 C50 C51 -1.5(7)
C49 C50 C51 C52 1.2(7)
C50 C51 C52 Pd2 179.2(4)
C50 C51 C52 C47 -0.3(7)
C52 C47 C48 C49 0.0(7)
C53 C44 C45 C46 175.9(4)
C57 N5 C65 C64 2.0(7)
C57 C42 C43 C44 -178.4(4)
C57 C58 C59 C60 -171.0(4)
C57 C58 C59 C64 3.2(6)
C58 C59 C60 C61 91.0(5)
C58 C59 C60 C62 -28.0(6)
C58 C59 C60 C63 -149.0(5)
C58 C59 C64 C65 -1.4(7)
C59 C64 C65 N5 -1.3(7)
C60 C59 C64 C65 172.6(4)
C64 C59 C60 C61 -82.8(5)
C64 C59 C60 C62 158.2(4)
C64 C59 C60 C63 37.3(6)
C65 N5 C57 C42 -177.1(4)
C65 N5 C57 C58 -0.1(7)
